data_4326773
loop_
_publ_author_name
'Amit Majumdar'
'R. H. Holm'

_publ_contact_author_address
;Department of Chemistry and Chemical Biology
Harvard University
12 Oxford Street
Cambridge, MA 02138
;
_publ_contact_author_email holm@chemistry.harvard.edu
_publ_contact_author_name 'Prof. Richard H. Holm'
_publ_contact_author_phone 617-496-3215
_publ_section_title
;
 Specific Incorporation of Chalcogenide Bridge Atoms in
 Molybdenum/Tungsten-Iron-Sulfur Single Cubane Clusters
;
_journal_name_full 'Inorganic Chemistry'
_journal_page_first 11242
_journal_page_last 11251
_journal_paper_doi 10.1021/ic2018117
_journal_volume 50
_journal_year 2011
_chemical_formula_moiety 'C21 H38 Cl2 Fe2 Mo N3 S4, C15 H33 Cl3 Fe3 Mo N3 S4, 2(C2 H3 N)'
_chemical_formula_sum 'C40 H77 Cl5 Fe5 Mo2 N8 S8'
_chemical_formula_weight 1575.04
_chemical_name_systematic
; 
 ? 
;
_space_group_IT_number 7
_symmetry_cell_setting monoclinic
_symmetry_space_group_name_Hall 'P -2yac'
_symmetry_space_group_name_H-M 'P 1 n 1'
_atom_sites_solution_hydrogens geom
_atom_sites_solution_primary direct
_atom_sites_solution_secondary difmap
_audit_creation_method SHELXL-97
_cell_angle_alpha 90.00
_cell_angle_beta 90.663(4)
_cell_angle_gamma 90.00
_cell_formula_units_Z 2
_cell_length_a 9.829(3)
_cell_length_b 19.873(6)
_cell_length_c 16.963(5)
_cell_measurement_reflns_used 2961
_cell_measurement_temperature 100(2)
_cell_measurement_theta_max 24.9
_cell_measurement_theta_min 2.37
_cell_volume 3313.2(17)
_computing_cell_refinement 'Saint v7.46A (Bruker-AXS,2009'
_computing_data_collection 'APEX2 v2009.3.0(Bruker-AXS,2009)'
_computing_data_reduction 'Saint v7.46A (Bruker-AXS,2009)'
_computing_molecular_graphics 'Bruker SHELXTL'
_computing_publication_material 'Bruker SHELXTL'
_computing_structure_refinement 'SHELXL-97 (Sheldrick, 2008)'
_computing_structure_solution 'SHELXS-97 (Sheldrick, 2008)'
_diffrn_ambient_temperature 100(1)
_diffrn_measured_fraction_theta_full 0.998
_diffrn_measured_fraction_theta_max 0.998
_diffrn_measurement_device_type 'CCD area detector'
_diffrn_measurement_method 'phi and omega scans'
_diffrn_radiation_monochromator graphite
_diffrn_radiation_source 'fine-focus sealed tube'
_diffrn_radiation_type MoK\a
_diffrn_radiation_wavelength 0.71073
_diffrn_reflns_av_R_equivalents 0.1068
_diffrn_reflns_av_sigmaI/netI 0.1576
_diffrn_reflns_limit_h_max 11
_diffrn_reflns_limit_h_min -11
_diffrn_reflns_limit_k_max 24
_diffrn_reflns_limit_k_min -24
_diffrn_reflns_limit_l_max 20
_diffrn_reflns_limit_l_min -20
_diffrn_reflns_number 30042
_diffrn_reflns_theta_full 25.71
_diffrn_reflns_theta_max 25.71
_diffrn_reflns_theta_min 1.58
_exptl_absorpt_coefficient_mu 1.917
_exptl_absorpt_correction_T_max 0.9627
_exptl_absorpt_correction_T_min 0.9447
_exptl_absorpt_correction_type multi-scan
_exptl_absorpt_process_details 'SADABS (Sheldrick, 2009)'
_exptl_crystal_colour black-brwon
_exptl_crystal_density_diffrn 1.579
_exptl_crystal_description needle
_exptl_crystal_F_000 1600
_exptl_crystal_size_max 0.03
_exptl_crystal_size_mid 0.02
_exptl_crystal_size_min 0.02
_platon_squeeze_details
;
;
_refine_diff_density_max 2.296
_refine_diff_density_min -2.058
_refine_diff_density_rms 0.224
_refine_ls_abs_structure_details 'Flack H D (1983), Acta Cryst. A39, 876-881'
_refine_ls_abs_structure_Flack 0.06(4)
_refine_ls_extinction_method none
_refine_ls_goodness_of_fit_ref 1.028
_refine_ls_hydrogen_treatment constr
_refine_ls_matrix_type full
_refine_ls_number_parameters 429
_refine_ls_number_reflns 12421
_refine_ls_number_restraints 5
_refine_ls_restrained_S_all 1.028
_refine_ls_R_factor_all 0.1406
_refine_ls_R_factor_gt 0.0929
_refine_ls_shift/su_max 0.003
_refine_ls_shift/su_mean 0.000
_refine_ls_structure_factor_coef Fsqd
_refine_ls_weighting_details 'calc w=1/[\s^2^(Fo^2^)+(0.1270P)^2^+0.0000P] where P=(Fo^2^+2Fc^2^)/3'
_refine_ls_weighting_scheme calc
_refine_ls_wR_factor_gt 0.2261
_refine_ls_wR_factor_ref 0.2492
_reflns_number_gt 7643
_reflns_number_total 12421
_reflns_threshold_expression >2sigma(I)
_cod_data_source_file ic2018117_si_002_07.cif
_cod_data_source_block AM52
_cod_original_cell_volume 3313.1(17)
_cod_database_code 4326773

loop_
_symmetry_equiv_pos_as_xyz
'x, y, z'
'x+1/2, -y, z+1/2'

loop_
_atom_site_label
_atom_site_type_symbol
_atom_site_fract_x
_atom_site_fract_y
_atom_site_fract_z
_atom_site_U_iso_or_equiv
_atom_site_adp_type
_atom_site_occupancy
_atom_site_symmetry_multiplicity
_atom_site_calc_flag
_atom_site_refinement_flags
Mo1 Mo 0.57414(12) 0.48890(7) 0.54797(8) 0.0215(2) Uani 1 1 d .
Fe1 Fe 0.4039(2) 0.39549(13) 0.60757(15) 0.0330(4) Uani 1 1 d .
Fe2 Fe 0.3951(2) 0.42642(13) 0.44966(14) 0.0330(4) Uani 1 1 d .
Fe3 Fe 0.3071(2) 0.51583(13) 0.55828(15) 0.0330(4) Uani 1 1 d .
Cl1 Cl 0.3897(7) 0.3191(3) 0.7011(3) 0.0737(18) Uani 1 1 d .
Cl2 Cl 0.3616(6) 0.3862(3) 0.3306(3) 0.0565(14) Uani 1 1 d .
Cl3 Cl 0.1525(4) 0.5947(2) 0.5818(3) 0.0402(11) Uani 1 1 d .
S1 S 0.5681(4) 0.3762(2) 0.5157(2) 0.0274(9) Uani 1 1 d .
S2 S 0.4365(4) 0.5395(2) 0.4520(2) 0.0247(9) Uani 1 1 d .
S3 S 0.4479(5) 0.4961(2) 0.6603(3) 0.0326(11) Uani 1 1 d .
S4 S 0.2124(4) 0.4128(2) 0.5307(3) 0.0358(11) Uani 1 1 d .
N1 N 0.7794(12) 0.4793(6) 0.6126(7) 0.0234(12) Uani 1 1 d .
N2 N 0.7717(12) 0.5133(7) 0.4835(7) 0.0234(12) Uani 1 1 d .
N3 N 0.6920(12) 0.5854(6) 0.5796(7) 0.0234(12) Uani 1 1 d .
C1 C 0.7795(15) 0.5513(8) 0.6389(9) 0.026(2) Uani 1 1 d .
H1A H 0.7412 0.5558 0.6924 0.031 Uiso 1 1 calc R
H1B H 0.8727 0.5702 0.6390 0.031 Uiso 1 1 calc R
C2 C 0.7705(15) 0.5831(8) 0.5033(8) 0.026(2) Uani 1 1 d .
H2A H 0.7244 0.6098 0.4617 0.031 Uiso 1 1 calc R
H2B H 0.8642 0.6004 0.5111 0.031 Uiso 1 1 calc R
C3 C 0.8601(15) 0.4767(8) 0.5382(9) 0.026(2) Uani 1 1 d .
H3A H 0.9493 0.4993 0.5448 0.031 Uiso 1 1 calc R
H3B H 0.8747 0.4298 0.5206 0.031 Uiso 1 1 calc R
C4 C 0.8371(17) 0.4296(9) 0.6776(10) 0.0362(15) Uani 1 1 d .
C5 C 0.7364(16) 0.4296(10) 0.7458(10) 0.040(5) Uani 1 1 d .
H5A H 0.7346 0.4743 0.7701 0.060 Uiso 1 1 calc R
H5B H 0.7649 0.3962 0.7853 0.060 Uiso 1 1 calc R
H5C H 0.6453 0.4183 0.7258 0.060 Uiso 1 1 calc R
C6 C 0.8556(18) 0.3622(10) 0.6437(10) 0.041(5) Uani 1 1 d .
H6A H 0.7692 0.3465 0.6210 0.061 Uiso 1 1 calc R
H6B H 0.8857 0.3310 0.6851 0.061 Uiso 1 1 calc R
H6C H 0.9244 0.3641 0.6024 0.061 Uiso 1 1 calc R
C7 C 0.972(2) 0.4560(12) 0.7091(13) 0.062(2) Uani 1 1 d .
H7A H 1.0372 0.4589 0.6660 0.093 Uiso 1 1 calc R
H7B H 1.0072 0.4254 0.7498 0.093 Uiso 1 1 calc R
H7C H 0.9587 0.5008 0.7320 0.093 Uiso 1 1 calc R
C8 C 0.8209(17) 0.5047(10) 0.3935(10) 0.0362(15) Uani 1 1 d .
C9 C 0.788(2) 0.4361(11) 0.3690(13) 0.062(2) Uani 1 1 d .
H9A H 0.8388 0.4041 0.4021 0.093 Uiso 1 1 calc R
H9B H 0.8131 0.4298 0.3138 0.093 Uiso 1 1 calc R
H9C H 0.6902 0.4283 0.3748 0.093 Uiso 1 1 calc R
C10 C 0.976(2) 0.5207(12) 0.3957(13) 0.062(2) Uani 1 1 d .
H10A H 0.9955 0.5541 0.4369 0.093 Uiso 1 1 calc R
H10B H 1.0041 0.5385 0.3445 0.093 Uiso 1 1 calc R
H10C H 1.0275 0.4794 0.4072 0.093 Uiso 1 1 calc R
C11 C 0.748(2) 0.5493(11) 0.3437(12) 0.062(2) Uani 1 1 d .
H11A H 0.6520 0.5496 0.3584 0.093 Uiso 1 1 calc R
H11B H 0.7562 0.5346 0.2888 0.093 Uiso 1 1 calc R
H11C H 0.7856 0.5948 0.3493 0.093 Uiso 1 1 calc R
C12 C 0.6489(16) 0.6563(10) 0.6066(9) 0.0362(15) Uani 1 1 d .
C13 C 0.563(2) 0.6561(11) 0.6737(12) 0.062(2) Uani 1 1 d .
H13A H 0.5050 0.6161 0.6723 0.093 Uiso 1 1 calc R
H13B H 0.5068 0.6966 0.6734 0.093 Uiso 1 1 calc R
H13C H 0.6198 0.6553 0.7218 0.093 Uiso 1 1 calc R
C14 C 0.782(2) 0.6975(11) 0.6258(13) 0.062(2) Uani 1 1 d .
H14A H 0.8329 0.6753 0.6686 0.093 Uiso 1 1 calc R
H14B H 0.7580 0.7432 0.6420 0.093 Uiso 1 1 calc R
H14C H 0.8392 0.6995 0.5788 0.093 Uiso 1 1 calc R
C15 C 0.572(2) 0.6888(12) 0.5343(12) 0.062(2) Uani 1 1 d .
H15A H 0.6376 0.6989 0.4927 0.093 Uiso 1 1 calc R
H15B H 0.5277 0.7305 0.5510 0.093 Uiso 1 1 calc R
H15C H 0.5035 0.6573 0.5141 0.093 Uiso 1 1 calc R
Mo2 Mo 0.57569(11) 0.97441(7) 0.65784(7) 0.0215(2) Uani 1 1 d .
Fe4 Fe 0.4056(2) 0.91094(12) 0.55745(14) 0.0310(6) Uani 1 1 d .
Fe5 Fe 0.3096(2) 1.00261(13) 0.66673(14) 0.0293(6) Uani 1 1 d .
Cl4 Cl 0.3786(5) 0.8756(3) 0.4346(3) 0.0515(13) Uani 1 1 d .
Cl5 Cl 0.1531(4) 1.0804(2) 0.6877(3) 0.0515(14) Uani 1 1 d .
S5 S 0.5658(4) 0.8627(2) 0.6315(3) 0.0335(10) Uani 1 1 d .
S6 S 0.4410(4) 1.0242(2) 0.5607(2) 0.0255(9) Uani 1 1 d .
S7 S 0.4495(4) 0.9841(2) 0.7687(2) 0.0316(10) Uani 1 1 d .
S8 S 0.2039(5) 0.8996(2) 0.6302(3) 0.0365(11) Uani 1 1 d .
N4 N 0.7792(12) 0.9680(7) 0.7280(7) 0.0234(12) Uani 1 1 d .
N5 N 0.7885(12) 0.9889(6) 0.5938(7) 0.0234(12) Uani 1 1 d .
N6 N 0.7017(12) 1.0728(6) 0.6776(7) 0.0234(12) Uani 1 1 d .
C16 C 0.7767(15) 1.0408(9) 0.7437(8) 0.028(2) Uani 1 1 d .
H16A H 0.8705 1.0587 0.7471 0.033 Uiso 1 1 calc R
H16B H 0.7306 1.0500 0.7941 0.033 Uiso 1 1 calc R
C17 C 0.7902(15) 1.0601(8) 0.6061(8) 0.028(2) Uani 1 1 d .
H17A H 0.7530 1.0838 0.5593 0.033 Uiso 1 1 calc R
H17B H 0.8842 1.0760 0.6161 0.033 Uiso 1 1 calc R
C18 C 0.8587(15) 0.9534(9) 0.6570(8) 0.028(2) Uani 1 1 d .
H18A H 0.9533 0.9699 0.6631 0.033 Uiso 1 1 calc R
H18B H 0.8609 0.9044 0.6464 0.033 Uiso 1 1 calc R
C19 C 0.8242(18) 0.9269(9) 0.7991(10) 0.0362(15) Uani 1 1 d .
C20 C 0.726(2) 0.9317(10) 0.8658(10) 0.051(5) Uani 1 1 d .
H20A H 0.7091 0.9792 0.8781 0.076 Uiso 1 1 calc R
H20B H 0.7641 0.9092 0.9123 0.076 Uiso 1 1 calc R
H20C H 0.6399 0.9101 0.8505 0.076 Uiso 1 1 calc R
C21 C 0.8275(19) 0.8498(9) 0.7796(9) 0.037(4) Uani 1 1 d .
H21A H 0.7348 0.8339 0.7688 0.056 Uiso 1 1 calc R
H21B H 0.8660 0.8251 0.8246 0.056 Uiso 1 1 calc R
H21C H 0.8839 0.8423 0.7331 0.056 Uiso 1 1 calc R
C22 C 0.966(2) 0.9494(10) 0.8253(11) 0.048(5) Uani 1 1 d .
H22A H 1.0171 0.9644 0.7793 0.072 Uiso 1 1 calc R
H22B H 1.0137 0.9116 0.8504 0.072 Uiso 1 1 calc R
H22C H 0.9583 0.9865 0.8629 0.072 Uiso 1 1 calc R
C23 C 0.8365(17) 0.9685(10) 0.5114(9) 0.0362(15) Uani 1 1 d .
C24 C 0.7306(17) 0.9887(9) 0.4464(10) 0.0362(15) Uani 1 1 d .
H24A H 0.6563 0.9558 0.4452 0.054 Uiso 1 1 calc R
H24B H 0.7749 0.9896 0.3949 0.054 Uiso 1 1 calc R
H24C H 0.6939 1.0334 0.4581 0.054 Uiso 1 1 calc R
C25 C 0.8558(19) 0.8931(10) 0.5042(10) 0.046(5) Uani 1 1 d .
H25A H 0.9414 0.8801 0.5302 0.069 Uiso 1 1 calc R
H25B H 0.8588 0.8806 0.4483 0.069 Uiso 1 1 calc R
H25C H 0.7798 0.8699 0.5294 0.069 Uiso 1 1 calc R
C26 C 0.9635(17) 1.0065(9) 0.4924(10) 0.0362(15) Uani 1 1 d .
H26A H 0.9444 1.0549 0.4926 0.054 Uiso 1 1 calc R
H26B H 0.9954 0.9930 0.4402 0.054 Uiso 1 1 calc R
H26C H 1.0340 0.9963 0.5320 0.054 Uiso 1 1 calc R
C27 C 0.6720(17) 1.1466(9) 0.6941(10) 0.0362(15) Uani 1 1 d .
C28 C 0.561(2) 1.1504(9) 0.7551(13) 0.067(7) Uani 1 1 d .
H28A H 0.5036 1.1102 0.7513 0.100 Uiso 1 1 calc R
H28B H 0.5053 1.1906 0.7456 0.100 Uiso 1 1 calc R
H28C H 0.6023 1.1529 0.8079 0.100 Uiso 1 1 calc R
C29 C 0.612(2) 1.1799(12) 0.6211(13) 0.063(6) Uani 1 1 d .
H29A H 0.5863 1.1453 0.5825 0.095 Uiso 1 1 calc R
H29B H 0.6788 1.2103 0.5981 0.095 Uiso 1 1 calc R
H29C H 0.5305 1.2056 0.6356 0.095 Uiso 1 1 calc R
C30 C 0.7965(18) 1.1820(10) 0.7214(10) 0.041(4) Uani 1 1 d .
H30A H 0.8179 1.1688 0.7758 0.061 Uiso 1 1 calc R
H30B H 0.7815 1.2308 0.7192 0.061 Uiso 1 1 calc R
H30C H 0.8726 1.1700 0.6873 0.061 Uiso 1 1 calc R
C31 C 0.206(2) 0.8344(8) 0.7035(8) 0.089(4) Uani 1 1 d G
C36 C 0.238(2) 0.8447(7) 0.7825(9) 0.089(4) Uani 1 1 d G
H36 H 0.2729 0.8870 0.7994 0.107 Uiso 1 1 calc R
C35 C 0.221(2) 0.7931(8) 0.8368(7) 0.089(4) Uani 1 1 d G
H35 H 0.2430 0.8002 0.8908 0.107 Uiso 1 1 calc R
C34 C 0.170(2) 0.7312(7) 0.8120(8) 0.089(4) Uani 1 1 d G
H34 H 0.1581 0.6959 0.8491 0.107 Uiso 1 1 calc R
C33 C 0.138(2) 0.7209(7) 0.7330(9) 0.089(4) Uani 1 1 d G
H33 H 0.1031 0.6785 0.7161 0.107 Uiso 1 1 calc R
C32 C 0.155(2) 0.7724(9) 0.6787(7) 0.089(4) Uani 1 1 d G
H32 H 0.1330 0.7654 0.6247 0.107 Uiso 1 1 calc R
N7 N 0.512(2) 0.6945(10) 0.3258(13) 0.080(6) Uani 1 1 d D
C37 C 0.581(2) 0.7366(12) 0.3315(14) 0.062(7) Uani 1 1 d D
C38 C 0.678(3) 0.7856(13) 0.3349(19) 0.102(10) Uani 1 1 d D
H38A H 0.7226 0.7892 0.2836 0.153 Uiso 1 1 calc R
H38B H 0.7464 0.7739 0.3753 0.153 Uiso 1 1 calc R
H38C H 0.6362 0.8287 0.3482 0.153 Uiso 1 1 calc R
N8 N -0.041(2) 0.7240(12) 0.4406(18) 0.106(6) Uani 1 1 d D
C39 C 0.066(2) 0.7195(14) 0.428(2) 0.106(6) Uani 1 1 d D
C40 C 0.204(2) 0.7110(14) 0.418(2) 0.106(6) Uani 1 1 d D
H40A H 0.2200 0.6819 0.3725 0.160 Uiso 1 1 calc R
H40B H 0.2437 0.6901 0.4655 0.160 Uiso 1 1 calc R
H40C H 0.2470 0.7548 0.4094 0.160 Uiso 1 1 calc R

loop_
_atom_site_aniso_label
_atom_site_aniso_U_11
_atom_site_aniso_U_22
_atom_site_aniso_U_33
_atom_site_aniso_U_23
_atom_site_aniso_U_13
_atom_site_aniso_U_12
Mo1 0.0092(4) 0.0370(6) 0.0185(4) -0.0014(4) 0.0038(3) 0.0006(4)
Fe1 0.0199(7) 0.0456(9) 0.0337(8) 0.0005(7) 0.0040(6) 0.0020(6)
Fe2 0.0199(7) 0.0456(9) 0.0337(8) 0.0005(7) 0.0040(6) 0.0020(6)
Fe3 0.0199(7) 0.0456(9) 0.0337(8) 0.0005(7) 0.0040(6) 0.0020(6)
Cl1 0.090(5) 0.078(4) 0.054(3) 0.021(3) 0.014(3) 0.003(3)
Cl2 0.068(4) 0.053(3) 0.049(3) -0.004(2) -0.011(3) -0.006(3)
Cl3 0.017(2) 0.049(3) 0.055(3) -0.006(2) 0.0057(19) 0.0046(18)
S1 0.015(2) 0.035(2) 0.032(2) -0.0012(17) 0.0039(17) 0.0004(16)
S2 0.018(2) 0.036(2) 0.020(2) 0.0050(16) -0.0002(16) 0.0026(17)
S3 0.025(2) 0.047(3) 0.027(2) 0.0027(19) 0.0121(18) 0.0016(19)
S4 0.020(2) 0.042(3) 0.045(3) 0.003(2) 0.009(2) -0.0032(18)
N1 0.010(3) 0.044(3) 0.017(3) 0.000(2) 0.001(2) 0.006(2)
N2 0.010(3) 0.044(3) 0.017(3) 0.000(2) 0.001(2) 0.006(2)
N3 0.010(3) 0.044(3) 0.017(3) 0.000(2) 0.001(2) 0.006(2)
C1 0.011(4) 0.046(6) 0.020(5) -0.012(4) 0.002(4) 0.000(4)
C2 0.011(4) 0.046(6) 0.020(5) -0.012(4) 0.002(4) 0.000(4)
C3 0.011(4) 0.046(6) 0.020(5) -0.012(4) 0.002(4) 0.000(4)
C4 0.019(3) 0.066(4) 0.023(3) -0.002(3) 0.002(2) -0.002(3)
C5 0.010(9) 0.065(13) 0.045(11) 0.014(9) -0.003(8) 0.002(8)
C6 0.030(10) 0.067(13) 0.026(9) 0.015(9) -0.006(8) 0.009(9)
C7 0.061(6) 0.077(6) 0.049(5) 0.000(4) 0.000(4) 0.007(5)
C8 0.019(3) 0.066(4) 0.023(3) -0.002(3) 0.002(2) -0.002(3)
C9 0.061(6) 0.077(6) 0.049(5) 0.000(4) 0.000(4) 0.007(5)
C10 0.061(6) 0.077(6) 0.049(5) 0.000(4) 0.000(4) 0.007(5)
C11 0.061(6) 0.077(6) 0.049(5) 0.000(4) 0.000(4) 0.007(5)
C12 0.019(3) 0.066(4) 0.023(3) -0.002(3) 0.002(2) -0.002(3)
C13 0.061(6) 0.077(6) 0.049(5) 0.000(4) 0.000(4) 0.007(5)
C14 0.061(6) 0.077(6) 0.049(5) 0.000(4) 0.000(4) 0.007(5)
C15 0.061(6) 0.077(6) 0.049(5) 0.000(4) 0.000(4) 0.007(5)
Mo2 0.0092(4) 0.0370(6) 0.0185(4) -0.0014(4) 0.0038(3) 0.0006(4)
Fe4 0.0184(13) 0.0408(15) 0.0337(14) -0.0069(11) -0.0006(10) -0.0016(10)
Fe5 0.0103(12) 0.0447(15) 0.0331(14) -0.0036(11) 0.0033(10) 0.0018(10)
Cl4 0.060(3) 0.065(3) 0.030(2) -0.006(2) -0.001(2) -0.009(3)
Cl5 0.019(2) 0.051(3) 0.085(4) -0.024(3) 0.006(2) 0.0025(19)
S5 0.021(2) 0.036(2) 0.043(3) -0.0023(19) -0.0021(19) 0.0008(18)
S6 0.011(2) 0.037(3) 0.028(2) -0.0049(17) -0.0043(17) 0.0001(16)
S7 0.011(2) 0.065(3) 0.019(2) -0.0028(19) 0.0012(16) -0.0042(18)
S8 0.029(2) 0.039(3) 0.041(3) -0.002(2) 0.002(2) -0.0075(19)
N4 0.010(3) 0.044(3) 0.017(3) 0.000(2) 0.001(2) 0.006(2)
N5 0.010(3) 0.044(3) 0.017(3) 0.000(2) 0.001(2) 0.006(2)
N6 0.010(3) 0.044(3) 0.017(3) 0.000(2) 0.001(2) 0.006(2)
C16 0.008(4) 0.059(7) 0.015(4) 0.012(4) 0.003(3) -0.001(4)
C17 0.008(4) 0.059(7) 0.015(4) 0.012(4) 0.003(3) -0.001(4)
C18 0.008(4) 0.059(7) 0.015(4) 0.012(4) 0.003(3) -0.001(4)
C19 0.019(3) 0.066(4) 0.023(3) -0.002(3) 0.002(2) -0.002(3)
C20 0.054(13) 0.075(15) 0.024(10) 0.017(9) -0.014(9) 0.004(10)
C21 0.046(11) 0.048(11) 0.018(8) -0.001(7) -0.009(8) 0.018(9)
C22 0.054(13) 0.053(12) 0.037(11) 0.000(9) -0.019(9) 0.007(10)
C23 0.019(3) 0.066(4) 0.023(3) -0.002(3) 0.002(2) -0.002(3)
C24 0.019(3) 0.066(4) 0.023(3) -0.002(3) 0.002(2) -0.002(3)
C25 0.036(11) 0.084(15) 0.018(9) 0.000(9) 0.008(8) -0.009(10)
C26 0.019(3) 0.066(4) 0.023(3) -0.002(3) 0.002(2) -0.002(3)
C27 0.019(3) 0.066(4) 0.023(3) -0.002(3) 0.002(2) -0.002(3)
C28 0.096(19) 0.027(11) 0.076(15) -0.030(10) -0.049(14) 0.023(11)
C29 0.036(12) 0.083(17) 0.069(15) -0.002(12) -0.015(11) 0.007(11)
C30 0.037(11) 0.063(13) 0.022(9) 0.005(8) 0.005(8) -0.004(9)
C31 0.128(11) 0.082(8) 0.058(6) 0.009(5) 0.000(7) -0.020(7)
C36 0.128(11) 0.082(8) 0.058(6) 0.009(5) 0.000(7) -0.020(7)
C35 0.128(11) 0.082(8) 0.058(6) 0.009(5) 0.000(7) -0.020(7)
C34 0.128(11) 0.082(8) 0.058(6) 0.009(5) 0.000(7) -0.020(7)
C33 0.128(11) 0.082(8) 0.058(6) 0.009(5) 0.000(7) -0.020(7)
C32 0.128(11) 0.082(8) 0.058(6) 0.009(5) 0.000(7) -0.020(7)
N7 0.073(16) 0.078(15) 0.090(17) -0.004(12) -0.019(13) 0.008(12)
C37 0.034(12) 0.083(17) 0.069(15) -0.031(13) 0.013(11) -0.039(12)
C38 0.10(2) 0.068(19) 0.14(3) -0.020(17) 0.01(2) -0.022(16)
N8 0.063(11) 0.079(10) 0.177(17) 0.038(11) 0.035(13) 0.014(9)
C39 0.063(11) 0.079(10) 0.177(17) 0.038(11) 0.035(13) 0.014(9)
C40 0.063(11) 0.079(10) 0.177(17) 0.038(11) 0.035(13) 0.014(9)

loop_
_atom_type_symbol
_atom_type_description
_atom_type_scat_dispersion_real
_atom_type_scat_dispersion_imag
_atom_type_scat_source
C C 0.0033 0.0016 'International Tables Vol C Tables 4.2.6.8 and 6.1.1.4'
H H 0.0000 0.0000 'International Tables Vol C Tables 4.2.6.8 and 6.1.1.4'
N N 0.0061 0.0033 'International Tables Vol C Tables 4.2.6.8 and 6.1.1.4'
S S 0.1246 0.1234 'International Tables Vol C Tables 4.2.6.8 and 6.1.1.4'
Fe Fe 0.3463 0.8444 'International Tables Vol C Tables 4.2.6.8 and 6.1.1.4'
Mo Mo -1.6832 0.6857 'International Tables Vol C Tables 4.2.6.8 and 6.1.1.4'
Cl Cl 0.1484 0.1585 'International Tables Vol C Tables 4.2.6.8 and 6.1.1.4'

loop_
_geom_angle_atom_site_label_1
_geom_angle_atom_site_label_2
_geom_angle_atom_site_label_3
_geom_angle
N2 Mo1 S3 148.7(3)
N2 Mo1 N1 60.0(4)
S3 Mo1 N1 95.1(3)
N2 Mo1 N3 60.5(4)
S3 Mo1 N3 91.8(3)
N1 Mo1 N3 61.3(4)
N2 Mo1 S1 96.4(3)
S3 Mo1 S1 104.21(16)
N1 Mo1 S1 93.0(3)
N3 Mo1 S1 151.2(3)
N2 Mo1 S2 93.6(3)
S3 Mo1 S2 103.80(16)
N1 Mo1 S2 150.4(3)
N3 Mo1 S2 95.2(3)
S1 Mo1 S2 103.86(16)
N2 Mo1 Fe3 145.4(3)
S3 Mo1 Fe3 52.73(13)
N1 Mo1 Fe3 147.2(3)
N3 Mo1 Fe3 108.0(3)
S1 Mo1 Fe3 100.75(12)
S2 Mo1 Fe3 53.15(11)
N2 Mo1 Fe1 148.8(3)
S3 Mo1 Fe1 52.26(13)
N1 Mo1 Fe1 108.0(3)
N3 Mo1 Fe1 142.9(3)
S1 Mo1 Fe1 53.68(11)
S2 Mo1 Fe1 101.57(12)
Fe3 Mo1 Fe1 60.21(8)
N2 Mo1 Fe2 110.5(3)
S3 Mo1 Fe2 100.74(14)
N1 Mo1 Fe2 144.8(3)
N3 Mo1 Fe2 147.8(3)
S1 Mo1 Fe2 52.72(12)
S2 Mo1 Fe2 53.20(12)
Fe3 Mo1 Fe2 60.24(8)
Fe1 Mo1 Fe2 61.02(8)
Cl1 Fe1 S3 110.0(2)
Cl1 Fe1 S1 115.3(2)
S3 Fe1 S1 106.77(18)
Cl1 Fe1 S4 116.9(2)
S3 Fe1 S4 104.3(2)
S1 Fe1 S4 102.57(18)
Cl1 Fe1 Fe3 143.9(2)
S3 Fe1 Fe3 52.92(14)
S1 Fe1 Fe3 100.71(15)
S4 Fe1 Fe3 53.87(14)
Cl1 Fe1 Mo1 142.0(2)
S3 Fe1 Mo1 54.31(12)
S1 Fe1 Mo1 54.26(12)
S4 Fe1 Mo1 101.03(15)
Fe3 Fe1 Mo1 59.60(8)
Cl1 Fe1 Fe2 148.8(2)
S3 Fe1 Fe2 101.21(16)
S1 Fe1 Fe2 52.28(13)
S4 Fe1 Fe2 53.05(13)
Fe3 Fe1 Fe2 59.58(9)
Mo1 Fe1 Fe2 59.64(8)
Cl2 Fe2 S1 113.6(2)
Cl2 Fe2 S2 113.5(2)
S1 Fe2 S2 107.05(18)
Cl2 Fe2 S4 113.5(2)
S1 Fe2 S4 103.96(18)
S2 Fe2 S4 104.29(18)
Cl2 Fe2 Fe3 145.03(19)
S1 Fe2 Fe3 101.38(15)
S2 Fe2 Fe3 53.20(12)
S4 Fe2 Fe3 53.88(14)
Cl2 Fe2 Mo1 145.35(19)
S1 Fe2 Mo1 54.39(12)
S2 Fe2 Mo1 54.86(11)
S4 Fe2 Mo1 101.11(15)
Fe3 Fe2 Mo1 59.43(8)
Cl2 Fe2 Fe1 144.96(19)
S1 Fe2 Fe1 53.33(12)
S2 Fe2 Fe1 101.50(14)
S4 Fe2 Fe1 53.46(14)
Fe3 Fe2 Fe1 59.37(9)
Mo1 Fe2 Fe1 59.34(8)
Cl3 Fe3 S3 113.75(19)
Cl3 Fe3 S2 112.81(19)
S3 Fe3 S2 107.67(18)
Cl3 Fe3 S4 112.92(19)
S3 Fe3 S4 104.3(2)
S2 Fe3 S4 104.65(18)
Cl3 Fe3 Mo1 145.36(16)
S3 Fe3 Mo1 54.52(12)
S2 Fe3 Mo1 55.39(11)
S4 Fe3 Mo1 101.72(14)
Cl3 Fe3 Fe1 143.85(17)
S3 Fe3 Fe1 52.64(14)
S2 Fe3 Fe1 103.32(15)
S4 Fe3 Fe1 54.13(14)
Mo1 Fe3 Fe1 60.20(8)
Cl3 Fe3 Fe2 144.03(17)
S3 Fe3 Fe2 102.20(15)
S2 Fe3 Fe2 53.74(13)
S4 Fe3 Fe2 53.72(13)
Mo1 Fe3 Fe2 60.33(8)
Fe1 Fe3 Fe2 61.04(10)
Fe2 S1 Fe1 74.39(15)
Fe2 S1 Mo1 72.89(14)
Fe1 S1 Mo1 72.06(14)
Fe3 S2 Fe2 73.06(15)
Fe3 S2 Mo1 71.46(13)
Fe2 S2 Mo1 71.94(13)
Fe1 S3 Fe3 74.45(18)
Fe1 S3 Mo1 73.42(15)
Fe3 S3 Mo1 72.75(15)
Fe2 S4 Fe3 72.40(15)
Fe2 S4 Fe1 73.50(15)
Fe3 S4 Fe1 72.00(17)
C1 N1 C3 106.5(11)
C1 N1 C4 113.0(11)
C3 N1 C4 112.1(11)
C1 N1 Mo1 93.5(8)
C3 N1 Mo1 94.1(8)
C4 N1 Mo1 133.8(10)
C2 N2 C3 109.9(12)
C2 N2 C8 109.2(12)
C3 N2 C8 111.4(11)
C2 N2 Mo1 94.8(8)
C3 N2 Mo1 95.3(8)
C8 N2 Mo1 133.8(9)
C1 N3 C2 105.6(11)
C1 N3 C12 112.0(11)
C2 N3 C12 115.2(12)
C1 N3 Mo1 93.7(9)
C2 N3 Mo1 92.1(8)
C12 N3 Mo1 133.7(9)
N3 C1 N1 103.6(11)
N3 C1 H1A 111.0
N1 C1 H1A 111.0
N3 C1 H1B 111.0
N1 C1 H1B 111.0
H1A C1 H1B 109.0
N2 C2 N3 103.7(12)
N2 C2 H2A 111.0
N3 C2 H2A 111.0
N2 C2 H2B 111.0
N3 C2 H2B 111.0
H2A C2 H2B 109.0
N2 C3 N1 101.6(11)
N2 C3 H3A 111.5
N1 C3 H3A 111.5
N2 C3 H3B 111.5
N1 C3 H3B 111.5
H3A C3 H3B 109.3
C6 C4 C7 110.0(16)
C6 C4 C5 112.4(16)
C7 C4 C5 107.6(15)
C6 C4 N1 110.0(13)
C7 C4 N1 109.6(15)
C5 C4 N1 107.3(13)
C4 C5 H5A 109.5
C4 C5 H5B 109.5
H5A C5 H5B 109.5
C4 C5 H5C 109.5
H5A C5 H5C 109.5
H5B C5 H5C 109.5
C4 C6 H6A 109.5
C4 C6 H6B 109.5
H6A C6 H6B 109.5
C4 C6 H6C 109.5
H6A C6 H6C 109.5
H6B C6 H6C 109.5
C4 C7 H7A 109.5
C4 C7 H7B 109.5
H7A C7 H7B 109.5
C4 C7 H7C 109.5
H7A C7 H7C 109.5
H7B C7 H7C 109.5
C11 C8 C9 107.9(17)
C11 C8 C10 112.1(17)
C9 C8 C10 114.2(17)
C11 C8 N2 110.1(15)
C9 C8 N2 107.5(14)
C10 C8 N2 105.0(14)
C8 C9 H9A 109.5
C8 C9 H9B 109.5
H9A C9 H9B 109.5
C8 C9 H9C 109.5
H9A C9 H9C 109.5
H9B C9 H9C 109.5
C8 C10 H10A 109.5
C8 C10 H10B 109.5
H10A C10 H10B 109.5
C8 C10 H10C 109.5
H10A C10 H10C 109.5
H10B C10 H10C 109.5
C8 C11 H11A 109.5
C8 C11 H11B 109.5
H11A C11 H11B 109.5
C8 C11 H11C 109.5
H11A C11 H11C 109.5
H11B C11 H11C 109.5
C13 C12 N3 113.6(16)
C13 C12 C15 110.1(16)
N3 C12 C15 105.9(14)
C13 C12 C14 109.5(16)
N3 C12 C14 107.7(14)
C15 C12 C14 109.8(16)
C12 C13 H13A 109.5
C12 C13 H13B 109.5
H13A C13 H13B 109.5
C12 C13 H13C 109.5
H13A C13 H13C 109.5
H13B C13 H13C 109.5
C12 C14 H14A 109.5
C12 C14 H14B 109.5
H14A C14 H14B 109.5
C12 C14 H14C 109.5
H14A C14 H14C 109.5
H14B C14 H14C 109.5
C12 C15 H15A 109.5
C12 C15 H15B 109.5
H15A C15 H15B 109.5
C12 C15 H15C 109.5
H15A C15 H15C 109.5
H15B C15 H15C 109.5
S5 Mo2 S7 102.92(17)
S5 Mo2 N4 94.7(3)
S7 Mo2 N4 93.2(3)
S5 Mo2 S6 104.78(16)
S7 Mo2 S6 103.83(16)
N4 Mo2 S6 150.3(3)
S5 Mo2 N6 150.4(3)
S7 Mo2 N6 95.9(3)
N4 Mo2 N6 61.3(4)
S6 Mo2 N6 92.4(3)
S5 Mo2 N5 93.7(3)
S7 Mo2 N5 148.9(3)
N4 Mo2 N5 59.0(4)
S6 Mo2 N5 96.9(3)
N6 Mo2 N5 59.9(4)
S5 Mo2 Fe5 100.15(13)
S7 Mo2 Fe5 52.67(12)
N4 Mo2 Fe5 145.0(3)
S6 Mo2 Fe5 53.33(12)
N6 Mo2 Fe5 109.4(3)
N5 Mo2 Fe5 149.5(3)
S5 Mo2 Fe4 52.44(12)
S7 Mo2 Fe4 102.87(13)
N4 Mo2 Fe4 145.7(3)
S6 Mo2 Fe4 53.51(12)
N6 Mo2 Fe4 144.0(3)
N5 Mo2 Fe4 108.1(3)
Fe5 Mo2 Fe4 62.19(8)
Cl4 Fe4 S5 118.2(2)
Cl4 Fe4 S6 110.7(2)
S5 Fe4 S6 107.81(18)
Cl4 Fe4 S8 111.7(2)
S5 Fe4 S8 104.92(19)
S6 Fe4 S8 102.19(17)
Cl4 Fe4 Mo2 144.41(17)
S5 Fe4 Mo2 53.99(13)
S6 Fe4 Mo2 55.06(11)
S8 Fe4 Mo2 103.52(14)
Cl4 Fe4 Fe5 143.18(19)
S5 Fe4 Fe5 98.62(15)
S6 Fe4 Fe5 52.26(13)
S8 Fe4 Fe5 54.42(13)
Mo2 Fe4 Fe5 58.79(7)
Cl5 Fe5 S7 114.5(2)
Cl5 Fe5 S6 113.5(2)
S7 Fe5 S6 107.17(17)
Cl5 Fe5 S8 109.97(19)
S7 Fe5 S8 108.9(2)
S6 Fe5 S8 102.01(18)
Cl5 Fe5 Mo2 146.67(17)
S7 Fe5 Mo2 54.23(12)
S6 Fe5 Mo2 55.25(11)
S8 Fe5 Mo2 103.26(15)
Cl5 Fe5 Fe4 144.04(19)
S7 Fe5 Fe4 101.48(15)
S6 Fe5 Fe4 52.61(13)
S8 Fe5 Fe4 53.87(13)
Mo2 Fe5 Fe4 59.01(7)
Fe4 S5 Mo2 73.56(15)
Fe5 S6 Fe4 75.13(15)
Fe5 S6 Mo2 71.42(14)
Fe4 S6 Mo2 71.42(14)
Fe5 S7 Mo2 73.10(14)
C31 S8 Fe4 115.4(8)
C31 S8 Fe5 116.2(6)
Fe4 S8 Fe5 71.70(15)
C16 N4 C18 110.6(12)
C16 N4 C19 113.0(12)
C18 N4 C19 113.0(12)
C16 N4 Mo2 91.3(8)
C18 N4 Mo2 93.1(8)
C19 N4 Mo2 132.7(10)
C17 N5 C18 111.6(12)
C17 N5 C23 113.0(12)
C18 N5 C23 113.3(12)
C17 N5 Mo2 93.6(8)
C18 N5 Mo2 91.0(8)
C23 N5 Mo2 131.5(10)
C16 N6 C17 104.3(11)
C16 N6 C27 111.8(12)
C17 N6 C27 114.8(12)
C16 N6 Mo2 90.4(9)
C17 N6 Mo2 93.0(9)
C27 N6 Mo2 136.9(9)
N4 C16 N6 107.2(12)
N4 C16 H16A 110.3
N6 C16 H16A 110.3
N4 C16 H16B 110.3
N6 C16 H16B 110.3
H16A C16 H16B 108.5
N5 C17 N6 106.0(11)
N5 C17 H17A 110.5
N6 C17 H17A 110.5
N5 C17 H17B 110.5
N6 C17 H17B 110.5
H17A C17 H17B 108.7
N5 C18 N4 104.8(12)
N5 C18 H18A 110.8
N4 C18 H18A 110.8
N5 C18 H18B 110.8
N4 C18 H18B 110.8
H18A C18 H18B 108.9
C20 C19 N4 112.3(14)
C20 C19 C22 110.9(15)
N4 C19 C22 109.3(14)
C20 C19 C21 103.8(15)
N4 C19 C21 111.4(13)
C22 C19 C21 109.1(15)
C19 C20 H20A 109.5
C19 C20 H20B 109.5
H20A C20 H20B 109.5
C19 C20 H20C 109.5
H20A C20 H20C 109.5
H20B C20 H20C 109.5
C19 C21 H21A 109.5
C19 C21 H21B 109.5
H21A C21 H21B 109.5
C19 C21 H21C 109.5
H21A C21 H21C 109.5
H21B C21 H21C 109.5
C19 C22 H22A 109.5
C19 C22 H22B 109.5
H22A C22 H22B 109.5
C19 C22 H22C 109.5
H22A C22 H22C 109.5
H22B C22 H22C 109.5
C26 C23 C25 112.0(15)
C26 C23 N5 109.2(14)
C25 C23 N5 112.0(13)
C26 C23 C24 105.7(14)
C25 C23 C24 106.3(14)
N5 C23 C24 111.4(13)
C23 C24 H24A 109.5
C23 C24 H24B 109.5
H24A C24 H24B 109.5
C23 C24 H24C 109.5
H24A C24 H24C 109.5
H24B C24 H24C 109.5
C23 C25 H25A 109.5
C23 C25 H25B 109.5
H25A C25 H25B 109.5
C23 C25 H25C 109.5
H25A C25 H25C 109.5
H25B C25 H25C 109.5
C23 C26 H26A 109.5
C23 C26 H26B 109.5
H26A C26 H26B 109.5
C23 C26 H26C 109.5
H26A C26 H26C 109.5
H26B C26 H26C 109.5
C30 C27 C28 111.2(15)
C30 C27 C29 111.2(16)
C28 C27 C29 104.9(16)
C30 C27 N6 110.9(14)
C28 C27 N6 108.4(14)
C29 C27 N6 110.1(15)
C27 C28 H28A 109.5
C27 C28 H28B 109.5
H28A C28 H28B 109.5
C27 C28 H28C 109.5
H28A C28 H28C 109.5
H28B C28 H28C 109.5
C27 C29 H29A 109.5
C27 C29 H29B 109.5
H29A C29 H29B 109.5
C27 C29 H29C 109.5
H29A C29 H29C 109.5
H29B C29 H29C 109.5
C27 C30 H30A 109.5
C27 C30 H30B 109.5
H30A C30 H30B 109.5
C27 C30 H30C 109.5
H30A C30 H30C 109.5
H30B C30 H30C 109.5
C36 C31 C32 120.0
C36 C31 S8 124.1(10)
C32 C31 S8 115.4(10)
C35 C36 C31 120.0
C35 C36 H36 120.0
C31 C36 H36 120.0
C34 C35 C36 120.0
C34 C35 H35 120.0
C36 C35 H35 120.0
C33 C34 C35 120.0
C33 C34 H34 120.0
C35 C34 H34 120.0
C34 C33 C32 120.0
C34 C33 H33 120.0
C32 C33 H33 120.0
C33 C32 C31 120.0
C33 C32 H32 120.0
C31 C32 H32 120.0
N7 C37 C38 173(3)
C37 C38 H38A 109.5
C37 C38 H38B 109.5
H38A C38 H38B 109.5
C37 C38 H38C 109.5
H38A C38 H38C 109.5
H38B C38 H38C 109.5
N8 C39 C40 175(4)
C39 C40 H40A 109.5
C39 C40 H40B 109.5
H40A C40 H40B 109.5
C39 C40 H40C 109.5
H40A C40 H40C 109.5
H40B C40 H40C 109.5

loop_
_geom_bond_atom_site_label_1
_geom_bond_atom_site_label_2
_geom_bond_distance
Mo1 N2 2.292(12)
Mo1 S3 2.291(4)
Mo1 N1 2.293(12)
Mo1 N3 2.300(13)
Mo1 S1 2.306(4)
Mo1 S2 2.332(4)
Mo1 Fe3 2.686(3)
Mo1 Fe1 2.703(3)
Mo1 Fe2 2.711(3)
Fe1 Cl1 2.201(6)
Fe1 S3 2.230(5)
Fe1 S1 2.289(4)
Fe1 S4 2.303(5)
Fe1 Fe3 2.703(4)
Fe1 Fe2 2.749(4)
Fe2 Cl2 2.194(6)
Fe2 S1 2.257(5)
Fe2 S2 2.283(5)
Fe2 S4 2.291(5)
Fe2 Fe3 2.709(4)
Fe3 Cl3 2.223(5)
Fe3 S3 2.238(5)
Fe3 S2 2.267(5)
Fe3 S4 2.296(5)
N1 C1 1.50(2)
N1 C3 1.500(18)
N1 C4 1.58(2)
N2 C2 1.427(19)
N2 C3 1.46(2)
N2 C8 1.62(2)
N3 C1 1.480(19)
N3 C2 1.514(18)
N3 C12 1.54(2)
C1 H1A 0.9900
C1 H1B 0.9900
C2 H2A 0.9900
C2 H2B 0.9900
C3 H3A 0.9900
C3 H3B 0.9900
C4 C6 1.47(3)
C4 C7 1.52(3)
C4 C5 1.53(2)
C5 H5A 0.9800
C5 H5B 0.9800
C5 H5C 0.9800
C6 H6A 0.9800
C6 H6B 0.9800
C6 H6C 0.9800
C7 H7A 0.9800
C7 H7B 0.9800
C7 H7C 0.9800
C8 C11 1.41(3)
C8 C9 1.46(3)
C8 C10 1.56(3)
C9 H9A 0.9800
C9 H9B 0.9800
C9 H9C 0.9800
C10 H10A 0.9800
C10 H10B 0.9800
C10 H10C 0.9800
C11 H11A 0.9800
C11 H11B 0.9800
C11 H11C 0.9800
C12 C13 1.42(3)
C12 C15 1.57(3)
C12 C14 1.58(3)
C13 H13A 0.9800
C13 H13B 0.9800
C13 H13C 0.9800
C14 H14A 0.9800
C14 H14B 0.9800
C14 H14C 0.9800
C15 H15A 0.9800
C15 H15B 0.9800
C15 H15C 0.9800
Mo2 S5 2.266(5)
Mo2 S7 2.273(4)
Mo2 N4 2.319(12)
Mo2 S6 2.324(4)
Mo2 N6 2.337(13)
Mo2 N5 2.385(12)
Mo2 Fe5 2.681(3)
Mo2 Fe4 2.687(3)
Fe4 Cl4 2.212(5)
Fe4 S5 2.221(5)
Fe4 S6 2.279(5)
Fe4 S8 2.359(5)
Fe4 Fe5 2.772(3)
Fe5 Cl5 2.213(5)
Fe5 S7 2.228(5)
Fe5 S6 2.268(5)
Fe5 S8 2.375(5)
S8 C31 1.796(12)
N4 C16 1.47(2)
N4 C18 1.473(18)
N4 C19 1.52(2)
N5 C17 1.43(2)
N5 C18 1.451(19)
N5 C23 1.54(2)
N6 C16 1.479(19)
N6 C17 1.522(18)
N6 C27 1.52(2)
C16 H16A 0.9900
C16 H16B 0.9900
C17 H17A 0.9900
C17 H17B 0.9900
C18 H18A 0.9900
C18 H18B 0.9900
C19 C20 1.50(3)
C19 C22 1.52(3)
C19 C21 1.57(2)
C20 H20A 0.9800
C20 H20B 0.9800
C20 H20C 0.9800
C21 H21A 0.9800
C21 H21B 0.9800
C21 H21C 0.9800
C22 H22A 0.9800
C22 H22B 0.9800
C22 H22C 0.9800
C23 C26 1.50(2)
C23 C25 1.51(3)
C23 C24 1.56(2)
C24 H24A 0.9800
C24 H24B 0.9800
C24 H24C 0.9800
C25 H25A 0.9800
C25 H25B 0.9800
C25 H25C 0.9800
C26 H26A 0.9800
C26 H26B 0.9800
C26 H26C 0.9800
C27 C30 1.48(2)
C27 C28 1.51(3)
C27 C29 1.52(3)
C28 H28A 0.9800
C28 H28B 0.9800
C28 H28C 0.9800
C29 H29A 0.9800
C29 H29B 0.9800
C29 H29C 0.9800
C30 H30A 0.9800
C30 H30B 0.9800
C30 H30C 0.9800
C31 C36 1.3900
C31 C32 1.3900
C36 C35 1.3900
C36 H36 0.9500
C35 C34 1.3900
C35 H35 0.9500
C34 C33 1.3900
C34 H34 0.9500
C33 C32 1.3900
C33 H33 0.9500
C32 H32 0.9500
N7 C37 1.08(2)
C37 C38 1.37(2)
C38 H38A 0.9800
C38 H38B 0.9800
C38 H38C 0.9800
N8 C39 1.07(2)
C39 C40 1.38(2)
C40 H40A 0.9800
C40 H40B 0.9800
C40 H40C 0.9800

loop_
_geom_torsion_atom_site_label_1
_geom_torsion_atom_site_label_2
_geom_torsion_atom_site_label_3
_geom_torsion_atom_site_label_4
_geom_torsion
N2 Mo1 Fe1 Cl1 67.4(7)
S3 Mo1 Fe1 Cl1 -76.4(4)
N1 Mo1 Fe1 Cl1 6.0(5)
N3 Mo1 Fe1 Cl1 -60.0(6)
S1 Mo1 Fe1 Cl1 86.2(3)
S2 Mo1 Fe1 Cl1 -175.0(3)
Fe3 Mo1 Fe1 Cl1 -140.4(3)
Fe2 Mo1 Fe1 Cl1 149.3(3)
N2 Mo1 Fe1 S3 143.8(6)
N1 Mo1 Fe1 S3 82.4(4)
N3 Mo1 Fe1 S3 16.4(5)
S1 Mo1 Fe1 S3 162.6(2)
S2 Mo1 Fe1 S3 -98.60(19)
Fe3 Mo1 Fe1 S3 -63.94(17)
Fe2 Mo1 Fe1 S3 -134.27(18)
N2 Mo1 Fe1 S1 -18.8(6)
S3 Mo1 Fe1 S1 -162.6(2)
N1 Mo1 Fe1 S1 -80.2(3)
N3 Mo1 Fe1 S1 -146.2(5)
S2 Mo1 Fe1 S1 98.79(17)
Fe3 Mo1 Fe1 S1 133.45(16)
Fe2 Mo1 Fe1 S1 63.12(14)
N2 Mo1 Fe1 S4 -116.4(6)
S3 Mo1 Fe1 S4 99.8(2)
N1 Mo1 Fe1 S4 -177.9(3)
N3 Mo1 Fe1 S4 116.2(5)
S1 Mo1 Fe1 S4 -97.63(19)
S2 Mo1 Fe1 S4 1.16(18)
Fe3 Mo1 Fe1 S4 35.82(14)
Fe2 Mo1 Fe1 S4 -34.51(14)
N2 Mo1 Fe1 Fe3 -152.3(6)
S3 Mo1 Fe1 Fe3 63.94(17)
N1 Mo1 Fe1 Fe3 146.3(3)
N3 Mo1 Fe1 Fe3 80.3(5)
S1 Mo1 Fe1 Fe3 -133.45(16)
S2 Mo1 Fe1 Fe3 -34.66(13)
Fe2 Mo1 Fe1 Fe3 -70.33(9)
N2 Mo1 Fe1 Fe2 -81.9(6)
S3 Mo1 Fe1 Fe2 134.27(18)
N1 Mo1 Fe1 Fe2 -143.3(3)
N3 Mo1 Fe1 Fe2 150.7(5)
S1 Mo1 Fe1 Fe2 -63.12(14)
S2 Mo1 Fe1 Fe2 35.67(13)
Fe3 Mo1 Fe1 Fe2 70.33(9)
N2 Mo1 Fe2 Cl2 2.1(5)
S3 Mo1 Fe2 Cl2 -179.9(3)
N1 Mo1 Fe2 Cl2 -64.7(6)
N3 Mo1 Fe2 Cl2 69.0(7)
S1 Mo1 Fe2 Cl2 -80.2(3)
S2 Mo1 Fe2 Cl2 80.8(3)
Fe3 Mo1 Fe2 Cl2 145.0(3)
Fe1 Mo1 Fe2 Cl2 -144.7(3)
N2 Mo1 Fe2 S1 82.2(4)
S3 Mo1 Fe2 S1 -99.77(18)
N1 Mo1 Fe2 S1 15.5(6)
N3 Mo1 Fe2 S1 149.1(6)
S2 Mo1 Fe2 S1 160.94(19)
Fe3 Mo1 Fe2 S1 -134.84(16)
Fe1 Mo1 Fe2 S1 -64.58(14)
N2 Mo1 Fe2 S2 -78.7(4)
S3 Mo1 Fe2 S2 99.29(17)
N1 Mo1 Fe2 S2 -145.5(5)
N3 Mo1 Fe2 S2 -11.8(6)
S1 Mo1 Fe2 S2 -160.94(19)
Fe3 Mo1 Fe2 S2 64.21(14)
Fe1 Mo1 Fe2 S2 134.48(15)
N2 Mo1 Fe2 S4 -178.5(4)
S3 Mo1 Fe2 S4 -0.46(19)
N1 Mo1 Fe2 S4 114.8(6)
N3 Mo1 Fe2 S4 -111.6(6)
S1 Mo1 Fe2 S4 99.31(19)
S2 Mo1 Fe2 S4 -99.75(19)
Fe3 Mo1 Fe2 S4 -35.53(14)
Fe1 Mo1 Fe2 S4 34.73(14)
N2 Mo1 Fe2 Fe3 -142.9(3)
S3 Mo1 Fe2 Fe3 35.07(14)
N1 Mo1 Fe2 Fe3 150.3(5)
N3 Mo1 Fe2 Fe3 -76.0(6)
S1 Mo1 Fe2 Fe3 134.84(15)
S2 Mo1 Fe2 Fe3 -64.21(14)
Fe1 Mo1 Fe2 Fe3 70.27(9)
N2 Mo1 Fe2 Fe1 146.8(3)
S3 Mo1 Fe2 Fe1 -35.20(14)
N1 Mo1 Fe2 Fe1 80.1(5)
N3 Mo1 Fe2 Fe1 -146.3(6)
S1 Mo1 Fe2 Fe1 64.58(14)
S2 Mo1 Fe2 Fe1 -134.48(15)
Fe3 Mo1 Fe2 Fe1 -70.27(9)
Cl1 Fe1 Fe2 Cl2 2.5(6)
S3 Fe1 Fe2 Cl2 -178.5(3)
S1 Fe1 Fe2 Cl2 78.9(4)
S4 Fe1 Fe2 Cl2 -79.0(4)
Fe3 Fe1 Fe2 Cl2 -144.5(3)
Mo1 Fe1 Fe2 Cl2 145.1(3)
Cl1 Fe1 Fe2 S1 -76.4(4)
S3 Fe1 Fe2 S1 102.6(2)
S4 Fe1 Fe2 S1 -157.8(2)
Fe3 Fe1 Fe2 S1 136.61(17)
Mo1 Fe1 Fe2 S1 66.26(15)
Cl1 Fe1 Fe2 S2 -179.2(4)
S3 Fe1 Fe2 S2 -0.18(19)
S1 Fe1 Fe2 S2 -102.80(19)
S4 Fe1 Fe2 S2 99.4(2)
Fe3 Fe1 Fe2 S2 33.81(13)
Mo1 Fe1 Fe2 S2 -36.54(12)
Cl1 Fe1 Fe2 S4 81.4(4)
S3 Fe1 Fe2 S4 -99.5(2)
S1 Fe1 Fe2 S4 157.8(2)
Fe3 Fe1 Fe2 S4 -65.55(16)
Mo1 Fe1 Fe2 S4 -135.90(17)
Cl1 Fe1 Fe2 Fe3 147.0(4)
S3 Fe1 Fe2 Fe3 -33.99(15)
S1 Fe1 Fe2 Fe3 -136.61(17)
S4 Fe1 Fe2 Fe3 65.55(16)
Mo1 Fe1 Fe2 Fe3 -70.35(9)
Cl1 Fe1 Fe2 Mo1 -142.7(4)
S3 Fe1 Fe2 Mo1 36.37(14)
S1 Fe1 Fe2 Mo1 -66.26(14)
S4 Fe1 Fe2 Mo1 135.90(17)
Fe3 Fe1 Fe2 Mo1 70.35(9)
N2 Mo1 Fe3 Cl3 -61.2(7)
S3 Mo1 Fe3 Cl3 80.7(3)
N1 Mo1 Fe3 Cl3 67.3(7)
N3 Mo1 Fe3 Cl3 2.6(5)
S1 Mo1 Fe3 Cl3 -179.5(3)
S2 Mo1 Fe3 Cl3 -80.2(3)
Fe1 Mo1 Fe3 Cl3 143.9(3)
Fe2 Mo1 Fe3 Cl3 -144.5(3)
N2 Mo1 Fe3 S3 -141.9(6)
N1 Mo1 Fe3 S3 -13.4(6)
N3 Mo1 Fe3 S3 -78.1(4)
S1 Mo1 Fe3 S3 99.76(19)
S2 Mo1 Fe3 S3 -160.9(2)
Fe1 Mo1 Fe3 S3 63.22(16)
Fe2 Mo1 Fe3 S3 134.81(17)
N2 Mo1 Fe3 S2 19.0(6)
S3 Mo1 Fe3 S2 160.9(2)
N1 Mo1 Fe3 S2 147.5(6)
N3 Mo1 Fe3 S2 82.8(4)
S1 Mo1 Fe3 S2 -99.34(18)
Fe1 Mo1 Fe3 S2 -135.88(16)
Fe2 Mo1 Fe3 S2 -64.29(15)
N2 Mo1 Fe3 S4 118.8(6)
S3 Mo1 Fe3 S4 -99.3(2)
N1 Mo1 Fe3 S4 -112.7(6)
N3 Mo1 Fe3 S4 -177.4(3)
S1 Mo1 Fe3 S4 0.49(19)
S2 Mo1 Fe3 S4 99.8(2)
Fe1 Mo1 Fe3 S4 -36.05(15)
Fe2 Mo1 Fe3 S4 35.54(15)
N2 Mo1 Fe3 Fe1 154.9(6)
S3 Mo1 Fe3 Fe1 -63.22(16)
N1 Mo1 Fe3 Fe1 -76.6(6)
N3 Mo1 Fe3 Fe1 -141.3(3)
S1 Mo1 Fe3 Fe1 36.54(13)
S2 Mo1 Fe3 Fe1 135.88(16)
Fe2 Mo1 Fe3 Fe1 71.59(10)
N2 Mo1 Fe3 Fe2 83.3(6)
S3 Mo1 Fe3 Fe2 -134.81(17)
N1 Mo1 Fe3 Fe2 -148.2(6)
N3 Mo1 Fe3 Fe2 147.1(3)
S1 Mo1 Fe3 Fe2 -35.05(13)
S2 Mo1 Fe3 Fe2 64.29(15)
Fe1 Mo1 Fe3 Fe2 -71.59(10)
Cl1 Fe1 Fe3 Cl3 -7.2(5)
S3 Fe1 Fe3 Cl3 -79.3(3)
S1 Fe1 Fe3 Cl3 177.7(3)
S4 Fe1 Fe3 Cl3 79.9(3)
Mo1 Fe1 Fe3 Cl3 -145.4(3)
Fe2 Fe1 Fe3 Cl3 144.2(3)
Cl1 Fe1 Fe3 S3 72.0(4)
S1 Fe1 Fe3 S3 -103.0(2)
S4 Fe1 Fe3 S3 159.2(2)
Mo1 Fe1 Fe3 S3 -66.15(15)
Fe2 Fe1 Fe3 S3 -136.58(17)
Cl1 Fe1 Fe3 S2 174.3(4)
S3 Fe1 Fe3 S2 102.2(2)
S1 Fe1 Fe3 S2 -0.78(19)
S4 Fe1 Fe3 S2 -98.6(2)
Mo1 Fe1 Fe3 S2 36.07(13)
Fe2 Fe1 Fe3 S2 -34.35(14)
Cl1 Fe1 Fe3 S4 -87.1(4)
S3 Fe1 Fe3 S4 -159.2(2)
S1 Fe1 Fe3 S4 97.82(19)
Mo1 Fe1 Fe3 S4 134.67(16)
Fe2 Fe1 Fe3 S4 64.25(15)
Cl1 Fe1 Fe3 Mo1 138.2(4)
S3 Fe1 Fe3 Mo1 66.15(15)
S1 Fe1 Fe3 Mo1 -36.85(13)
S4 Fe1 Fe3 Mo1 -134.67(16)
Fe2 Fe1 Fe3 Mo1 -70.42(8)
Cl1 Fe1 Fe3 Fe2 -151.4(4)
S3 Fe1 Fe3 Fe2 136.58(17)
S1 Fe1 Fe3 Fe2 33.57(14)
S4 Fe1 Fe3 Fe2 -64.25(15)
Mo1 Fe1 Fe3 Fe2 70.42(8)
Cl2 Fe2 Fe3 Cl3 0.5(5)
S1 Fe2 Fe3 Cl3 -178.2(3)
S2 Fe2 Fe3 Cl3 78.9(3)
S4 Fe2 Fe3 Cl3 -79.1(3)
Mo1 Fe2 Fe3 Cl3 145.8(3)
Fe1 Fe2 Fe3 Cl3 -144.0(3)
Cl2 Fe2 Fe3 S3 178.4(3)
S1 Fe2 Fe3 S3 -0.22(19)
S2 Fe2 Fe3 S3 -103.1(2)
S4 Fe2 Fe3 S3 98.9(2)
Mo1 Fe2 Fe3 S3 -36.23(14)
Fe1 Fe2 Fe3 S3 33.98(15)
Cl2 Fe2 Fe3 S2 -78.5(3)
S1 Fe2 Fe3 S2 102.88(19)
S4 Fe2 Fe3 S2 -158.0(2)
Mo1 Fe2 Fe3 S2 66.86(14)
Fe1 Fe2 Fe3 S2 137.08(16)
Cl2 Fe2 Fe3 S4 79.6(4)
S1 Fe2 Fe3 S4 -99.1(2)
S2 Fe2 Fe3 S4 158.0(2)
Mo1 Fe2 Fe3 S4 -135.09(18)
Fe1 Fe2 Fe3 S4 -64.88(17)
Cl2 Fe2 Fe3 Mo1 -145.3(3)
S1 Fe2 Fe3 Mo1 36.02(13)
S2 Fe2 Fe3 Mo1 -66.86(14)
S4 Fe2 Fe3 Mo1 135.09(18)
Fe1 Fe2 Fe3 Mo1 70.22(8)
Cl2 Fe2 Fe3 Fe1 144.5(3)
S1 Fe2 Fe3 Fe1 -34.20(14)
S2 Fe2 Fe3 Fe1 -137.08(16)
S4 Fe2 Fe3 Fe1 64.88(17)
Mo1 Fe2 Fe3 Fe1 -70.22(8)
Cl2 Fe2 S1 Fe1 -142.1(2)
S2 Fe2 S1 Fe1 91.82(17)
S4 Fe2 S1 Fe1 -18.19(18)
Fe3 Fe2 S1 Fe1 37.09(14)
Mo1 Fe2 S1 Fe1 75.60(12)
Cl2 Fe2 S1 Mo1 142.3(2)
S2 Fe2 S1 Mo1 16.22(16)
S4 Fe2 S1 Mo1 -93.79(17)
Fe3 Fe2 S1 Mo1 -38.51(12)
Fe1 Fe2 S1 Mo1 -75.60(12)
Cl1 Fe1 S1 Fe2 146.1(3)
S3 Fe1 S1 Fe2 -91.35(19)
S4 Fe1 S1 Fe2 17.99(18)
Fe3 Fe1 S1 Fe2 -37.08(14)
Mo1 Fe1 S1 Fe2 -76.66(13)
Cl1 Fe1 S1 Mo1 -137.2(2)
S3 Fe1 S1 Mo1 -14.69(17)
S4 Fe1 S1 Mo1 94.65(16)
Fe3 Fe1 S1 Mo1 39.59(12)
Fe2 Fe1 S1 Mo1 76.66(13)
N2 Mo1 S1 Fe2 -111.0(3)
S3 Mo1 S1 Fe2 92.79(16)
N1 Mo1 S1 Fe2 -171.1(3)
N3 Mo1 S1 Fe2 -145.5(7)
S2 Mo1 S1 Fe2 -15.62(15)
Fe3 Mo1 S1 Fe2 38.80(13)
Fe1 Mo1 S1 Fe2 78.68(13)
N2 Mo1 S1 Fe1 170.3(3)
S3 Mo1 S1 Fe1 14.11(17)
N1 Mo1 S1 Fe1 110.2(3)
N3 Mo1 S1 Fe1 135.9(7)
S2 Mo1 S1 Fe1 -94.30(15)
Fe3 Mo1 S1 Fe1 -39.89(13)
Fe2 Mo1 S1 Fe1 -78.68(13)
Cl3 Fe3 S2 Fe2 -141.29(19)
S3 Fe3 S2 Fe2 92.37(18)
S4 Fe3 S2 Fe2 -18.15(18)
Mo1 Fe3 S2 Fe2 76.13(12)
Fe1 Fe3 S2 Fe2 37.76(14)
Cl3 Fe3 S2 Mo1 142.58(18)
S3 Fe3 S2 Mo1 16.24(17)
S4 Fe3 S2 Mo1 -94.28(17)
Fe1 Fe3 S2 Mo1 -38.38(13)
Fe2 Fe3 S2 Mo1 -76.13(12)
Cl2 Fe2 S2 Fe3 142.2(2)
S1 Fe2 S2 Fe3 -91.63(17)
S4 Fe2 S2 Fe3 18.16(18)
Mo1 Fe2 S2 Fe3 -75.51(12)
Fe1 Fe2 S2 Fe3 -36.73(13)
Cl2 Fe2 S2 Mo1 -142.3(2)
S1 Fe2 S2 Mo1 -16.12(16)
S4 Fe2 S2 Mo1 93.67(17)
Fe3 Fe2 S2 Mo1 75.51(12)
Fe1 Fe2 S2 Mo1 38.78(11)
N2 Mo1 S2 Fe3 -169.3(3)
S3 Mo1 S2 Fe3 -15.55(17)
N1 Mo1 S2 Fe3 -143.8(6)
N3 Mo1 S2 Fe3 -108.6(3)
S1 Mo1 S2 Fe3 93.17(15)
Fe1 Mo1 S2 Fe3 38.07(13)
Fe2 Mo1 S2 Fe3 77.65(13)
N2 Mo1 S2 Fe2 113.0(3)
S3 Mo1 S2 Fe2 -93.20(15)
N1 Mo1 S2 Fe2 138.5(6)
N3 Mo1 S2 Fe2 173.7(3)
S1 Mo1 S2 Fe2 15.52(15)
Fe3 Mo1 S2 Fe2 -77.65(13)
Fe1 Mo1 S2 Fe2 -39.57(12)
Cl1 Fe1 S3 Fe3 -143.4(2)
S1 Fe1 S3 Fe3 90.89(18)
S4 Fe1 S3 Fe3 -17.24(18)
Mo1 Fe1 S3 Fe3 76.22(13)
Fe2 Fe1 S3 Fe3 37.18(14)
Cl1 Fe1 S3 Mo1 140.4(2)
S1 Fe1 S3 Mo1 14.68(17)
S4 Fe1 S3 Mo1 -93.45(17)
Fe3 Fe1 S3 Mo1 -76.22(13)
Fe2 Fe1 S3 Mo1 -39.04(13)
Cl3 Fe3 S3 Fe1 140.72(19)
S2 Fe3 S3 Fe1 -93.49(18)
S4 Fe3 S3 Fe1 17.29(17)
Mo1 Fe3 S3 Fe1 -77.08(13)
Fe2 Fe3 S3 Fe1 -37.98(14)
Cl3 Fe3 S3 Mo1 -142.20(18)
S2 Fe3 S3 Mo1 -16.42(17)
S4 Fe3 S3 Mo1 94.37(16)
Fe1 Fe3 S3 Mo1 77.08(13)
Fe2 Fe3 S3 Mo1 39.10(13)
N2 Mo1 S3 Fe1 -144.0(6)
N1 Mo1 S3 Fe1 -108.8(3)
N3 Mo1 S3 Fe1 -170.2(3)
S1 Mo1 S3 Fe1 -14.38(17)
S2 Mo1 S3 Fe1 94.07(16)
Fe3 Mo1 S3 Fe1 78.43(15)
Fe2 Mo1 S3 Fe1 39.61(14)
N2 Mo1 S3 Fe3 137.6(6)
N1 Mo1 S3 Fe3 172.8(3)
N3 Mo1 S3 Fe3 111.4(3)
S1 Mo1 S3 Fe3 -92.81(16)
S2 Mo1 S3 Fe3 15.64(17)
Fe1 Mo1 S3 Fe3 -78.43(15)
Fe2 Mo1 S3 Fe3 -38.82(14)
Cl2 Fe2 S4 Fe3 -142.1(2)
S1 Fe2 S4 Fe3 94.04(18)
S2 Fe2 S4 Fe3 -18.00(18)
Mo1 Fe2 S4 Fe3 38.27(14)
Fe1 Fe2 S4 Fe3 75.87(15)
Cl2 Fe2 S4 Fe1 142.1(2)
S1 Fe2 S4 Fe1 18.16(18)
S2 Fe2 S4 Fe1 -93.87(17)
Fe3 Fe2 S4 Fe1 -75.87(15)
Mo1 Fe2 S4 Fe1 -37.60(14)
Cl3 Fe3 S4 Fe2 141.23(19)
S3 Fe3 S4 Fe2 -94.81(18)
S2 Fe3 S4 Fe2 18.16(18)
Mo1 Fe3 S4 Fe2 -38.79(14)
Fe1 Fe3 S4 Fe2 -77.86(14)
Cl3 Fe3 S4 Fe1 -140.9(2)
S3 Fe3 S4 Fe1 -16.95(17)
S2 Fe3 S4 Fe1 96.02(17)
Mo1 Fe3 S4 Fe1 39.07(13)
Fe2 Fe3 S4 Fe1 77.86(14)
Cl1 Fe1 S4 Fe2 -144.9(2)
S3 Fe1 S4 Fe2 93.41(18)
S1 Fe1 S4 Fe2 -17.80(18)
Fe3 Fe1 S4 Fe2 76.39(14)
Mo1 Fe1 S4 Fe2 37.72(14)
Cl1 Fe1 S4 Fe3 138.7(2)
S3 Fe1 S4 Fe3 17.02(17)
S1 Fe1 S4 Fe3 -94.19(17)
Mo1 Fe1 S4 Fe3 -38.67(13)
Fe2 Fe1 S4 Fe3 -76.39(14)
N2 Mo1 N1 C1 88.2(8)
S3 Mo1 N1 C1 -71.6(8)
N3 Mo1 N1 C1 17.6(7)
S1 Mo1 N1 C1 -176.2(7)
S2 Mo1 N1 C1 58.5(10)
Fe3 Mo1 N1 C1 -60.9(10)
Fe1 Mo1 N1 C1 -123.5(7)
Fe2 Mo1 N1 C1 171.5(6)
N2 Mo1 N1 C3 -18.7(8)
S3 Mo1 N1 C3 -178.5(8)
N3 Mo1 N1 C3 -89.3(9)
S1 Mo1 N1 C3 77.0(8)
S2 Mo1 N1 C3 -48.4(12)
Fe3 Mo1 N1 C3 -167.8(7)
Fe1 Mo1 N1 C3 129.6(8)
Fe2 Mo1 N1 C3 64.7(11)
N2 Mo1 N1 C4 -145.0(14)
S3 Mo1 N1 C4 55.2(13)
N3 Mo1 N1 C4 144.4(14)
S1 Mo1 N1 C4 -49.3(13)
S2 Mo1 N1 C4 -174.7(10)
Fe3 Mo1 N1 C4 65.9(15)
Fe1 Mo1 N1 C4 3.3(13)
Fe2 Mo1 N1 C4 -61.6(14)
S3 Mo1 N2 C2 -49.8(11)
N1 Mo1 N2 C2 -91.3(9)
N3 Mo1 N2 C2 -19.4(8)
S1 Mo1 N2 C2 178.9(8)
S2 Mo1 N2 C2 74.5(8)
Fe3 Mo1 N2 C2 59.4(11)
Fe1 Mo1 N2 C2 -166.0(6)
Fe2 Mo1 N2 C2 126.4(8)
S3 Mo1 N2 C3 60.8(11)
N1 Mo1 N2 C3 19.3(8)
N3 Mo1 N2 C3 91.2(9)
S1 Mo1 N2 C3 -70.5(8)
S2 Mo1 N2 C3 -174.9(8)
Fe3 Mo1 N2 C3 170.0(6)
Fe1 Mo1 N2 C3 -55.4(11)
Fe2 Mo1 N2 C3 -123.0(8)
S3 Mo1 N2 C8 -172.5(11)
N1 Mo1 N2 C8 146.1(15)
N3 Mo1 N2 C8 -142.0(15)
S1 Mo1 N2 C8 56.3(14)
S2 Mo1 N2 C8 -48.1(14)
Fe3 Mo1 N2 C8 -63.3(16)
Fe1 Mo1 N2 C8 71.4(15)
Fe2 Mo1 N2 C8 3.8(14)
N2 Mo1 N3 C1 -87.6(8)
S3 Mo1 N3 C1 77.1(7)
N1 Mo1 N3 C1 -17.8(7)
S1 Mo1 N3 C1 -47.4(11)
S2 Mo1 N3 C1 -178.9(7)
Fe3 Mo1 N3 C1 128.2(7)
Fe1 Mo1 N3 C1 64.1(9)
Fe2 Mo1 N3 C1 -169.4(6)
N2 Mo1 N3 C2 18.1(8)
S3 Mo1 N3 C2 -177.2(8)
N1 Mo1 N3 C2 88.0(8)
S1 Mo1 N3 C2 58.4(11)
S2 Mo1 N3 C2 -73.1(8)
Fe3 Mo1 N3 C2 -126.0(7)
Fe1 Mo1 N3 C2 169.9(6)
Fe2 Mo1 N3 C2 -63.6(10)
N2 Mo1 N3 C12 146.8(14)
S3 Mo1 N3 C12 -48.5(13)
N1 Mo1 N3 C12 -143.4(14)
S1 Mo1 N3 C12 -173.0(9)
S2 Mo1 N3 C12 55.5(13)
Fe3 Mo1 N3 C12 2.6(13)
Fe1 Mo1 N3 C12 -61.4(14)
Fe2 Mo1 N3 C12 65.0(15)
C2 N3 C1 N1 -68.2(13)
C12 N3 C1 N1 165.7(11)
Mo1 N3 C1 N1 25.0(10)
C3 N1 C1 N3 70.2(13)
C4 N1 C1 N3 -166.2(11)
Mo1 N1 C1 N3 -25.1(10)
C3 N2 C2 N3 -70.6(13)
C8 N2 C2 N3 166.8(11)
Mo1 N2 C2 N3 26.8(10)
C1 N3 C2 N2 67.8(13)
C12 N3 C2 N2 -168.0(11)
Mo1 N3 C2 N2 -26.6(10)
C2 N2 C3 N1 70.6(14)
C8 N2 C3 N1 -168.2(11)
Mo1 N2 C3 N1 -26.5(11)
C1 N1 C3 N2 -68.4(13)
C4 N1 C3 N2 167.6(12)
Mo1 N1 C3 N2 26.4(11)
C1 N1 C4 C6 -170.5(13)
C3 N1 C4 C6 -50.1(17)
Mo1 N1 C4 C6 69.7(17)
C1 N1 C4 C7 -49.5(17)
C3 N1 C4 C7 70.9(17)
Mo1 N1 C4 C7 -169.3(12)
C1 N1 C4 C5 67.0(16)
C3 N1 C4 C5 -172.6(13)
Mo1 N1 C4 C5 -52.8(18)
C2 N2 C8 C11 -48.5(19)
C3 N2 C8 C11 -170.2(16)
Mo1 N2 C8 C11 69(2)
C2 N2 C8 C9 -165.8(14)
C3 N2 C8 C9 72.5(17)
Mo1 N2 C8 C9 -49(2)
C2 N2 C8 C10 72.3(17)
C3 N2 C8 C10 -49.4(18)
Mo1 N2 C8 C10 -170.5(12)
C1 N3 C12 C13 -65.4(18)
C2 N3 C12 C13 173.8(15)
Mo1 N3 C12 C13 53(2)
C1 N3 C12 C15 173.5(14)
C2 N3 C12 C15 52.8(17)
Mo1 N3 C12 C15 -67.6(18)
C1 N3 C12 C14 56.0(17)
C2 N3 C12 C14 -64.7(16)
Mo1 N3 C12 C14 174.9(11)
S5 Mo2 Fe4 Cl4 -89.3(3)
S7 Mo2 Fe4 Cl4 174.2(3)
N4 Mo2 Fe4 Cl4 -70.0(6)
S6 Mo2 Fe4 Cl4 76.4(3)
N6 Mo2 Fe4 Cl4 54.5(6)
N5 Mo2 Fe4 Cl4 -8.8(4)
Fe5 Mo2 Fe4 Cl4 139.6(3)
S7 Mo2 Fe4 S5 -96.52(19)
N4 Mo2 Fe4 S5 19.3(6)
S6 Mo2 Fe4 S5 165.7(2)
N6 Mo2 Fe4 S5 143.9(5)
N5 Mo2 Fe4 S5 80.5(4)
Fe5 Mo2 Fe4 S5 -131.07(17)
S5 Mo2 Fe4 S6 -165.7(2)
S7 Mo2 Fe4 S6 97.82(18)
N4 Mo2 Fe4 S6 -146.3(6)
N6 Mo2 Fe4 S6 -21.8(5)
N5 Mo2 Fe4 S6 -85.2(3)
Fe5 Mo2 Fe4 S6 63.27(15)
S5 Mo2 Fe4 S8 98.8(2)
S7 Mo2 Fe4 S8 2.25(19)
N4 Mo2 Fe4 S8 118.1(6)
S6 Mo2 Fe4 S8 -95.56(19)
N6 Mo2 Fe4 S8 -117.4(5)
N5 Mo2 Fe4 S8 179.2(4)
Fe5 Mo2 Fe4 S8 -32.29(14)
S5 Mo2 Fe4 Fe5 131.07(17)
S7 Mo2 Fe4 Fe5 34.55(14)
N4 Mo2 Fe4 Fe5 150.4(6)
S6 Mo2 Fe4 Fe5 -63.27(14)
N6 Mo2 Fe4 Fe5 -85.1(5)
N5 Mo2 Fe4 Fe5 -148.5(3)
S5 Mo2 Fe5 Cl5 179.0(4)
S7 Mo2 Fe5 Cl5 80.4(4)
N4 Mo2 Fe5 Cl5 65.3(7)
S6 Mo2 Fe5 Cl5 -80.1(4)
N6 Mo2 Fe5 Cl5 -2.1(5)
N5 Mo2 Fe5 Cl5 -65.4(7)
Fe4 Mo2 Fe5 Cl5 -143.6(4)
S5 Mo2 Fe5 S7 98.6(2)
N4 Mo2 Fe5 S7 -15.1(6)
S6 Mo2 Fe5 S7 -160.5(2)
N6 Mo2 Fe5 S7 -82.5(3)
N5 Mo2 Fe5 S7 -145.8(6)
Fe4 Mo2 Fe5 S7 135.95(18)
S5 Mo2 Fe5 S6 -100.93(18)
S7 Mo2 Fe5 S6 160.5(2)
N4 Mo2 Fe5 S6 145.4(6)
N6 Mo2 Fe5 S6 78.0(3)
N5 Mo2 Fe5 S6 14.7(6)
Fe4 Mo2 Fe5 S6 -63.55(15)
S5 Mo2 Fe5 S8 -5.38(19)
S7 Mo2 Fe5 S8 -104.0(2)
N4 Mo2 Fe5 S8 -119.0(6)
S6 Mo2 Fe5 S8 95.5(2)
N6 Mo2 Fe5 S8 173.6(3)
N5 Mo2 Fe5 S8 110.3(6)
Fe4 Mo2 Fe5 S8 32.00(14)
S5 Mo2 Fe5 Fe4 -37.39(14)
S7 Mo2 Fe5 Fe4 -135.95(18)
N4 Mo2 Fe5 Fe4 -151.0(6)
S6 Mo2 Fe5 Fe4 63.55(15)
N6 Mo2 Fe5 Fe4 141.6(3)
N5 Mo2 Fe5 Fe4 78.3(6)
Cl4 Fe4 Fe5 Cl5 5.3(5)
S5 Fe4 Fe5 Cl5 -175.6(3)
S6 Fe4 Fe5 Cl5 78.5(3)
S8 Fe4 Fe5 Cl5 -73.4(3)
Mo2 Fe4 Fe5 Cl5 146.3(3)
Cl4 Fe4 Fe5 S7 -176.2(3)
S5 Fe4 Fe5 S7 2.9(2)
S6 Fe4 Fe5 S7 -102.94(19)
S8 Fe4 Fe5 S7 105.2(2)
Mo2 Fe4 Fe5 S7 -35.14(13)
Cl4 Fe4 Fe5 S6 -73.2(3)
S5 Fe4 Fe5 S6 105.89(19)
S8 Fe4 Fe5 S6 -151.9(2)
Mo2 Fe4 Fe5 S6 67.80(14)
Cl4 Fe4 Fe5 S8 78.7(3)
S5 Fe4 Fe5 S8 -102.2(2)
S6 Fe4 Fe5 S8 151.9(2)
Mo2 Fe4 Fe5 S8 -140.31(17)
Cl4 Fe4 Fe5 Mo2 -141.0(3)
S5 Fe4 Fe5 Mo2 38.09(13)
S6 Fe4 Fe5 Mo2 -67.80(14)
S8 Fe4 Fe5 Mo2 140.31(17)
Cl4 Fe4 S5 Mo2 138.7(2)
S6 Fe4 S5 Mo2 12.31(17)
S8 Fe4 S5 Mo2 -96.06(17)
Fe5 Fe4 S5 Mo2 -40.71(12)
S7 Mo2 S5 Fe4 96.42(16)
N4 Mo2 S5 Fe4 -169.2(3)
S6 Mo2 S5 Fe4 -11.88(17)
N6 Mo2 S5 Fe4 -135.3(6)
N5 Mo2 S5 Fe4 -110.1(3)
Fe5 Mo2 S5 Fe4 42.65(13)
Cl5 Fe5 S6 Fe4 -141.14(19)
S7 Fe5 S6 Fe4 91.49(18)
S8 Fe5 S6 Fe4 -22.90(17)
Mo2 Fe5 S6 Fe4 75.02(12)
Cl5 Fe5 S6 Mo2 143.84(18)
S7 Fe5 S6 Mo2 16.47(17)
S8 Fe5 S6 Mo2 -97.92(16)
Fe4 Fe5 S6 Mo2 -75.02(12)
Cl4 Fe4 S6 Fe5 142.2(2)
S5 Fe4 S6 Fe5 -87.16(18)
S8 Fe4 S6 Fe5 23.08(17)
Mo2 Fe4 S6 Fe5 -75.02(12)
Cl4 Fe4 S6 Mo2 -142.81(19)
S5 Fe4 S6 Mo2 -12.15(17)
S8 Fe4 S6 Mo2 98.10(16)
Fe5 Fe4 S6 Mo2 75.02(12)
S5 Mo2 S6 Fe5 91.77(16)
S7 Mo2 S6 Fe5 -15.86(16)
N4 Mo2 S6 Fe5 -139.0(6)
N6 Mo2 S6 Fe5 -112.6(3)
N5 Mo2 S6 Fe5 -172.5(3)
Fe4 Mo2 S6 Fe5 80.06(13)
S5 Mo2 S6 Fe4 11.71(16)
S7 Mo2 S6 Fe4 -95.92(16)
N4 Mo2 S6 Fe4 141.0(6)
N6 Mo2 S6 Fe4 167.4(3)
N5 Mo2 S6 Fe4 107.4(3)
Fe5 Mo2 S6 Fe4 -80.06(13)
Cl5 Fe5 S7 Mo2 -143.48(19)
S6 Fe5 S7 Mo2 -16.68(17)
S8 Fe5 S7 Mo2 92.96(17)
Fe4 Fe5 S7 Mo2 37.46(13)
S5 Mo2 S7 Fe5 -93.02(17)
N4 Mo2 S7 Fe5 171.4(3)
S6 Mo2 S7 Fe5 16.01(17)
N6 Mo2 S7 Fe5 109.9(3)
N5 Mo2 S7 Fe5 146.4(6)
Fe4 Mo2 S7 Fe5 -39.11(15)
Cl4 Fe4 S8 C31 108.3(7)
S5 Fe4 S8 C31 -20.9(7)
S6 Fe4 S8 C31 -133.3(6)
Mo2 Fe4 S8 C31 -76.7(6)
Fe5 Fe4 S8 C31 -110.9(7)
Cl4 Fe4 S8 Fe5 -140.8(2)
S5 Fe4 S8 Fe5 90.01(18)
S6 Fe4 S8 Fe5 -22.41(17)
Mo2 Fe4 S8 Fe5 34.18(14)
Cl5 Fe5 S8 C31 -106.8(9)
S7 Fe5 S8 C31 19.4(9)
S6 Fe5 S8 C31 132.5(8)
Mo2 Fe5 S8 C31 75.7(8)
Fe4 Fe5 S8 C31 110.0(9)
Cl5 Fe5 S8 Fe4 143.2(2)
S7 Fe5 S8 Fe4 -90.58(18)
S6 Fe5 S8 Fe4 22.50(17)
Mo2 Fe5 S8 Fe4 -34.23(14)
S5 Mo2 N4 C16 -179.1(7)
S7 Mo2 N4 C16 -75.8(7)
S6 Mo2 N4 C16 49.6(10)
N6 Mo2 N4 C16 19.2(7)
N5 Mo2 N4 C16 89.4(8)
Fe5 Mo2 N4 C16 -63.9(10)
Fe4 Mo2 N4 C16 165.7(6)
S5 Mo2 N4 C18 70.2(9)
S7 Mo2 N4 C18 173.5(9)
S6 Mo2 N4 C18 -61.1(12)
N6 Mo2 N4 C18 -91.5(10)
N5 Mo2 N4 C18 -21.3(9)
Fe5 Mo2 N4 C18 -174.6(7)
Fe4 Mo2 N4 C18 55.0(11)
S5 Mo2 N4 C19 -55.4(13)
S7 Mo2 N4 C19 47.8(13)
S6 Mo2 N4 C19 173.3(10)
N6 Mo2 N4 C19 142.9(14)
N5 Mo2 N4 C19 -146.9(15)
Fe5 Mo2 N4 C19 59.8(15)
Fe4 Mo2 N4 C19 -70.7(14)
S5 Mo2 N5 C17 176.5(8)
S7 Mo2 N5 C17 -60.7(11)
N4 Mo2 N5 C17 -90.2(9)
S6 Mo2 N5 C17 71.1(8)
N6 Mo2 N5 C17 -17.6(8)
Fe5 Mo2 N5 C17 59.3(11)
Fe4 Mo2 N5 C17 125.0(7)
S5 Mo2 N5 C18 -71.7(9)
S7 Mo2 N5 C18 51.0(12)
N4 Mo2 N5 C18 21.6(9)
S6 Mo2 N5 C18 -177.1(9)
N6 Mo2 N5 C18 94.2(10)
Fe5 Mo2 N5 C18 171.1(7)
Fe4 Mo2 N5 C18 -123.3(9)
S5 Mo2 N5 C23 51.2(13)
S7 Mo2 N5 C23 173.9(11)
N4 Mo2 N5 C23 144.5(15)
S6 Mo2 N5 C23 -54.2(13)
N6 Mo2 N5 C23 -142.9(14)
Fe5 Mo2 N5 C23 -66.0(15)
Fe4 Mo2 N5 C23 -0.4(14)
S5 Mo2 N6 C16 -58.4(10)
S7 Mo2 N6 C16 71.3(8)
N4 Mo2 N6 C16 -19.1(7)
S6 Mo2 N6 C16 175.5(7)
N5 Mo2 N6 C16 -87.9(8)
Fe5 Mo2 N6 C16 123.7(7)
Fe4 Mo2 N6 C16 -167.1(6)
S5 Mo2 N6 C17 46.0(11)
S7 Mo2 N6 C17 175.7(7)
N4 Mo2 N6 C17 85.3(8)
S6 Mo2 N6 C17 -80.2(7)
N5 Mo2 N6 C17 16.5(7)
Fe5 Mo2 N6 C17 -131.9(7)
Fe4 Mo2 N6 C17 -62.8(9)
S5 Mo2 N6 C27 178.2(11)
S7 Mo2 N6 C27 -52.1(14)
N4 Mo2 N6 C27 -142.5(15)
S6 Mo2 N6 C27 52.1(13)
N5 Mo2 N6 C27 148.7(15)
Fe5 Mo2 N6 C27 0.3(14)
Fe4 Mo2 N6 C27 69.5(15)
C18 N4 C16 N6 65.2(14)
C19 N4 C16 N6 -166.9(12)
Mo2 N4 C16 N6 -28.5(10)
C17 N6 C16 N4 -65.0(13)
C27 N6 C16 N4 170.4(11)
Mo2 N6 C16 N4 28.3(10)
C18 N5 C17 N6 -67.8(14)
C23 N5 C17 N6 163.1(11)
Mo2 N5 C17 N6 24.7(10)
C16 N6 C17 N5 66.0(14)
C27 N6 C17 N5 -171.4(11)
Mo2 N6 C17 N5 -25.2(10)
C17 N5 C18 N4 63.4(15)
C23 N5 C18 N4 -167.7(13)
Mo2 N5 C18 N4 -30.9(11)
C16 N4 C18 N5 -60.7(15)
C19 N4 C18 N5 171.5(13)
Mo2 N4 C18 N5 31.9(12)
C16 N4 C19 C20 65.0(18)
C18 N4 C19 C20 -168.5(15)
Mo2 N4 C19 C20 -50(2)
C16 N4 C19 C22 -58.6(17)
C18 N4 C19 C22 68.0(18)
Mo2 N4 C19 C22 -173.8(11)
C16 N4 C19 C21 -179.1(12)
C18 N4 C19 C21 -52.6(18)
Mo2 N4 C19 C21 65.6(17)
C17 N5 C23 C26 46.0(18)
C18 N5 C23 C26 -82.2(17)
Mo2 N5 C23 C26 163.8(11)
C17 N5 C23 C25 170.7(13)
C18 N5 C23 C25 42.5(18)
Mo2 N5 C23 C25 -71.5(17)
C17 N5 C23 C24 -70.4(17)
C18 N5 C23 C24 161.4(14)
Mo2 N5 C23 C24 47(2)
C16 N6 C27 C30 49.2(17)
C17 N6 C27 C30 -69.4(16)
Mo2 N6 C27 C30 165.2(11)
C16 N6 C27 C28 -73.1(16)
C17 N6 C27 C28 168.3(13)
Mo2 N6 C27 C28 43(2)
C16 N6 C27 C29 172.7(14)
C17 N6 C27 C29 54.1(18)
Mo2 N6 C27 C29 -71.4(19)
Fe4 S8 C31 C36 94.9(12)
Fe5 S8 C31 C36 13.7(15)
Fe4 S8 C31 C32 -92.9(10)
Fe5 S8 C31 C32 -174.1(8)
C32 C31 C36 C35 0.0
S8 C31 C36 C35 171.9(17)
C31 C36 C35 C34 0.0
C36 C35 C34 C33 0.0
C35 C34 C33 C32 0.0
C34 C33 C32 C31 0.0
C36 C31 C32 C33 0.0
S8 C31 C32 C33 -172.6(16)

loop_
_platon_squeeze_void_nr
_platon_squeeze_void_average_x
_platon_squeeze_void_average_y
_platon_squeeze_void_average_z
_platon_squeeze_void_volume
_platon_squeeze_void_count_electrons
_platon_squeeze_void_content
1 0.129 0.237 0.478 173 60 ' '
2 -0.371 0.763 0.978 173 60 ' '
